data_4083851
loop_
_publ_author_name
'Fang, Ming'
'Wiedner, Eric S.'
'Dougherty, William G.'
'Kassel, W. Scott'
'Liu, Tianbiao'
'DuBois, Daniel L.'
'Bullock, R. Morris'

_publ_section_title
;
 Cobalt Complexes Containing Pendant Amines in the Second Coordination
 Sphere as Electrocatalysts for H2Production
;
_journal_issue 20
_journal_name_full Organometallics
_journal_page_first 5820
_journal_paper_doi 10.1021/om5004607
_journal_volume 33
_journal_year 2014
_chemical_formula_sum 'C34 H40 B Co F8 N3 P2'
_chemical_formula_weight 774.37
_chemical_name_systematic
; 
 ? 
;
_space_group_IT_number 14
_symmetry_cell_setting monoclinic
_symmetry_space_group_name_Hall '-P 2ybc'
_symmetry_space_group_name_H-M 'P 1 21/c 1'
_atom_sites_solution_hydrogens geom
_atom_sites_solution_primary direct
_atom_sites_solution_secondary difmap
_audit_creation_method SHELXL-97
_cell_angle_alpha 90.00
_cell_angle_beta 99.773(3)
_cell_angle_gamma 90.00
_cell_formula_units_Z 4
_cell_length_a 8.2181(6)
_cell_length_b 38.551(3)
_cell_length_c 10.5826(9)
_cell_measurement_reflns_used 9983
_cell_measurement_temperature 110(2)
_cell_measurement_theta_max 33.15
_cell_measurement_theta_min 2.51
_cell_volume 3304.1(5)
_computing_cell_refinement 'Bruker SAINT'
_computing_data_collection 'Bruker APEX2'
_computing_data_reduction 'Bruker SAINT'
_computing_molecular_graphics 'Bruker SHELXTL'
_computing_publication_material 'Bruker SHELXTL'
_computing_structure_refinement 'SHELXL-97 (Sheldrick, 2008)'
_computing_structure_solution 'SHELXS-97 (Sheldrick, 2008)'
_diffrn_ambient_temperature 110(2)
_diffrn_measured_fraction_theta_full 0.993
_diffrn_measured_fraction_theta_max 0.993
_diffrn_measurement_device_type 'Bruker APEX-II CCD'
_diffrn_measurement_method '\f and \w scans'
_diffrn_radiation_monochromator graphite
_diffrn_radiation_source 'fine-focus sealed tube'
_diffrn_radiation_type MoK\a
_diffrn_radiation_wavelength 0.71073
_diffrn_reflns_av_R_equivalents 0.0492
_diffrn_reflns_av_sigmaI/netI 0.0509
_diffrn_reflns_limit_h_max 12
_diffrn_reflns_limit_h_min -12
_diffrn_reflns_limit_k_max 54
_diffrn_reflns_limit_k_min -59
_diffrn_reflns_limit_l_max 16
_diffrn_reflns_limit_l_min -16
_diffrn_reflns_number 61249
_diffrn_reflns_theta_full 33.19
_diffrn_reflns_theta_max 33.19
_diffrn_reflns_theta_min 2.02
_exptl_absorpt_coefficient_mu 0.693
_exptl_absorpt_correction_T_max 0.9596
_exptl_absorpt_correction_T_min 0.8191
_exptl_absorpt_correction_type multi-scan
_exptl_absorpt_process_details SADABS
_exptl_crystal_colour black
_exptl_crystal_density_diffrn 1.557
_exptl_crystal_density_method 'not measured'
_exptl_crystal_description needle
_exptl_crystal_F_000 1596
_exptl_crystal_size_max 0.30
_exptl_crystal_size_mid 0.06
_exptl_crystal_size_min 0.06
_refine_diff_density_max 0.486
_refine_diff_density_min -0.363
_refine_diff_density_rms 0.076
_refine_ls_extinction_method none
_refine_ls_goodness_of_fit_ref 1.015
_refine_ls_hydrogen_treatment mixed
_refine_ls_matrix_type full
_refine_ls_number_parameters 506
_refine_ls_number_reflns 12578
_refine_ls_number_restraints 40
_refine_ls_restrained_S_all 1.015
_refine_ls_R_factor_all 0.0688
_refine_ls_R_factor_gt 0.0391
_refine_ls_shift/su_max 0.002
_refine_ls_shift/su_mean 0.000
_refine_ls_structure_factor_coef Fsqd
_refine_ls_weighting_details 'calc w=1/[\s^2^(Fo^2^)+(0.0303P)^2^+1.5842P] where P=(Fo^2^+2Fc^2^)/3'
_refine_ls_weighting_scheme calc
_refine_ls_wR_factor_gt 0.0767
_refine_ls_wR_factor_ref 0.0869
_reflns_number_gt 9000
_reflns_number_total 12578
_reflns_threshold_expression >2sigma(I)
_cod_data_source_file om5004607_si_002.cif
_cod_data_source_block pnl155_Co(II)CpC5F4N
_cod_depositor_comments
;
The following automatic conversions were performed:

'_symmetry_cell_setting' value 'Monoclinic' changed to 'monoclinic'
according to
/usr/data/users/saulius/crontab/automatic-downloads/rss-feeds/ACS/lib/dictionaries/cif_core.dic
dictionary named 'cif_core.dic' version 2.4.2 from 2011-04-26.

Automatic conversion script
Id: cif_fix_values 2281 2013-09-26 08:29:07Z andrius 
;
_cod_original_sg_symbol_H-M P2(1)/c
_cod_database_code 4083851

loop_
_symmetry_equiv_pos_as_xyz
'x, y, z'
'-x, y+1/2, -z+1/2'
'-x, -y, -z'
'x, -y-1/2, z-1/2'

loop_
_atom_site_label
_atom_site_type_symbol
_atom_site_fract_x
_atom_site_fract_y
_atom_site_fract_z
_atom_site_U_iso_or_equiv
_atom_site_adp_type
_atom_site_occupancy
_atom_site_symmetry_multiplicity
_atom_site_calc_flag
_atom_site_refinement_flags
_atom_site_disorder_assembly
_atom_site_disorder_group
Co1 Co 0.38257(2) 0.624984(5) 0.294686(18) 0.01182(5) Uani 1 1 d . . .
F1 F 0.75981(12) 0.71859(3) 0.31637(10) 0.0283(2) Uani 1 1 d . . .
F2 F 0.74523(16) 0.77490(3) 0.16406(12) 0.0438(3) Uani 1 1 d . . .
F3 F 0.36431(15) 0.72631(3) -0.13908(11) 0.0368(3) Uani 1 1 d . . .
F4 F 0.35932(12) 0.66745(3) -0.00287(10) 0.0281(2) Uani 1 1 d . . .
N1 N 0.13422(14) 0.55635(3) 0.41298(12) 0.0148(2) Uani 1 1 d . . .
N2 N -0.02832(14) 0.63011(3) 0.21422(12) 0.0149(2) Uani 1 1 d . . .
N3 N 0.55413(19) 0.75036(4) 0.01387(15) 0.0281(3) Uani 1 1 d . . .
P1 P 0.21503(4) 0.625787(10) 0.43649(3) 0.01238(7) Uani 1 1 d . . .
P2 P 0.22566(4) 0.583337(10) 0.19590(4) 0.01197(7) Uani 1 1 d . . .
C1 C 0.23821(18) 0.65505(4) 0.57963(14) 0.0179(3) Uani 1 1 d . . .
C2 C 0.0945(2) 0.64974(5) 0.65373(17) 0.0273(4) Uani 1 1 d . . .
H2A H 0.1060 0.6659 0.7261 0.041 Uiso 1 1 calc R . .
H2B H 0.0964 0.6259 0.6858 0.041 Uiso 1 1 calc R . .
H2C H -0.0104 0.6541 0.5965 0.041 Uiso 1 1 calc R . .
C3 C 0.4013(2) 0.64684(5) 0.66813(15) 0.0238(3) Uani 1 1 d . . .
H3A H 0.4106 0.6610 0.7459 0.036 Uiso 1 1 calc R . .
H3B H 0.4938 0.6520 0.6236 0.036 Uiso 1 1 calc R . .
H3C H 0.4039 0.6222 0.6915 0.036 Uiso 1 1 calc R . .
C4 C 0.2382(2) 0.69295(4) 0.53640(16) 0.0242(3) Uani 1 1 d . . .
H4A H 0.2703 0.7079 0.6114 0.036 Uiso 1 1 calc R . .
H4B H 0.1273 0.6993 0.4929 0.036 Uiso 1 1 calc R . .
H4C H 0.3170 0.6959 0.4773 0.036 Uiso 1 1 calc R . .
C5 C 0.20587(18) 0.58149(4) 0.50724(14) 0.0160(3) Uani 1 1 d . . .
H5A H 0.143(2) 0.5821(5) 0.5740(18) 0.023(5) Uiso 1 1 d . . .
H5B H 0.318(2) 0.5754(5) 0.5417(18) 0.025(5) Uiso 1 1 d . . .
C6 C -0.08790(18) 0.51833(4) 0.31310(15) 0.0176(3) Uani 1 1 d . . .
H6A H -0.030(2) 0.5135(5) 0.2451(19) 0.028(5) Uiso 1 1 d . . .
C7 C -0.23889(18) 0.50226(4) 0.31312(15) 0.0187(3) Uani 1 1 d . . .
H7A H -0.2811 0.4868 0.2456 0.022 Uiso 1 1 calc R . .
C8 C -0.32887(18) 0.50847(4) 0.41021(15) 0.0181(3) Uani 1 1 d . . .
H8A H -0.4324 0.4975 0.4098 0.022 Uiso 1 1 calc R . .
C9 C -0.26526(18) 0.53092(4) 0.50732(15) 0.0195(3) Uani 1 1 d . . .
H9A H -0.3262 0.5354 0.5742 0.023 Uiso 1 1 calc R . .
C10 C -0.11355(17) 0.54717(4) 0.50955(15) 0.0168(3) Uani 1 1 d . . .
H10A H -0.0728 0.5627 0.5774 0.020 Uiso 1 1 calc R . .
C11 C -0.02019(17) 0.54087(4) 0.41242(14) 0.0141(3) Uani 1 1 d . . .
C12 C 0.23527(17) 0.54807(4) 0.31801(14) 0.0149(3) Uani 1 1 d . . .
H12A H 0.1966 0.5261 0.2749 0.018 Uiso 1 1 calc R . .
H12B H 0.3511 0.5448 0.3607 0.018 Uiso 1 1 calc R . .
C13 C 0.26167(17) 0.56126(4) 0.04631(14) 0.0157(3) Uani 1 1 d . . .
C14 C 0.43060(18) 0.54329(4) 0.06832(16) 0.0197(3) Uani 1 1 d . . .
H14A H 0.4445 0.5304 -0.0089 0.030 Uiso 1 1 calc R . .
H14B H 0.4373 0.5272 0.1408 0.030 Uiso 1 1 calc R . .
H14C H 0.5180 0.5608 0.0872 0.030 Uiso 1 1 calc R . .
C15 C 0.2504(2) 0.58783(4) -0.06230(15) 0.0206(3) Uani 1 1 d . . .
H15A H 0.2667 0.5761 -0.1414 0.031 Uiso 1 1 calc R . .
H15B H 0.3360 0.6055 -0.0397 0.031 Uiso 1 1 calc R . .
H15C H 0.1414 0.5989 -0.0754 0.031 Uiso 1 1 calc R . .
C16 C 0.12828(19) 0.53334(4) 0.01084(16) 0.0207(3) Uani 1 1 d . . .
H16A H 0.1356 0.5238 -0.0739 0.031 Uiso 1 1 calc R . .
H16B H 0.0190 0.5437 0.0091 0.031 Uiso 1 1 calc R . .
H16C H 0.1452 0.5147 0.0747 0.031 Uiso 1 1 calc R . .
C17 C 0.00246(16) 0.59613(4) 0.16427(14) 0.0145(3) Uani 1 1 d . . .
H17A H -0.0373 0.5959 0.0706 0.017 Uiso 1 1 calc R . .
H17B H -0.0620 0.5787 0.2033 0.017 Uiso 1 1 calc R . .
C18 C 0.0711(2) 0.68935(4) 0.19154(16) 0.0219(3) Uani 1 1 d . . .
H18A H 0.1233 0.6895 0.2788 0.026 Uiso 1 1 calc R . .
C19 C 0.0757(2) 0.71897(5) 0.11719(19) 0.0299(4) Uani 1 1 d . . .
H19A H 0.1288 0.7393 0.1546 0.036 Uiso 1 1 calc R . .
C20 C 0.0036(2) 0.71902(5) -0.01080(19) 0.0317(4) Uani 1 1 d . . .
H20A H 0.0074 0.7392 -0.0618 0.038 Uiso 1 1 calc R . .
C21 C -0.0742(2) 0.68929(5) -0.06342(17) 0.0283(4) Uani 1 1 d . . .
H21A H -0.1235 0.6891 -0.1514 0.034 Uiso 1 1 calc R . .
C22 C -0.08151(19) 0.65983(4) 0.00953(15) 0.0217(3) Uani 1 1 d . . .
H22A H -0.1358 0.6397 -0.0284 0.026 Uiso 1 1 calc R . .
C23 C -0.00916(17) 0.65952(4) 0.13946(15) 0.0161(3) Uani 1 1 d . . .
C24 C -0.00138(16) 0.63256(4) 0.35223(14) 0.0152(3) Uani 1 1 d . . .
H24A H -0.0729 0.6152 0.3850 0.018 Uiso 1 1 calc R . .
H24B H -0.0380 0.6558 0.3757 0.018 Uiso 1 1 calc R . .
C25 C 0.56983(16) 0.65829(4) 0.24226(14) 0.0149(3) Uani 1 1 d . . .
C26 C 0.58254(17) 0.65616(4) 0.37798(14) 0.0163(3) Uani 1 1 d . . .
H26A H 0.5768 0.6761 0.4374 0.020 Uiso 1 1 calc R . .
C27 C 0.61259(17) 0.62060(4) 0.41528(15) 0.0174(3) Uani 1 1 d . . .
H27A H 0.6323 0.6115 0.5050 0.021 Uiso 1 1 calc R . .
C28 C 0.61399(16) 0.60109(4) 0.30324(14) 0.0160(3) Uani 1 1 d . . .
H28A H 0.6342 0.5756 0.2995 0.019 Uiso 1 1 calc R . .
C29 C 0.58245(16) 0.62404(4) 0.19536(14) 0.0154(3) Uani 1 1 d . . .
H29A H 0.5776 0.6173 0.1035 0.018 Uiso 1 1 calc R . .
C30 C 0.55801(18) 0.69011(4) 0.16518(15) 0.0167(3) Uani 1 1 d . . .
C31 C 0.65570(19) 0.71895(4) 0.20439(16) 0.0208(3) Uani 1 1 d . . .
C32 C 0.6491(2) 0.74760(4) 0.12593(18) 0.0276(4) Uani 1 1 d . . .
C33 C 0.4617(2) 0.72349(4) -0.02402(16) 0.0244(3) Uani 1 1 d . . .
C34 C 0.4587(2) 0.69337(4) 0.04527(16) 0.0206(3) Uani 1 1 d . . .
B1 B -0.3081(7) 0.57322(16) -0.1971(6) 0.0250(11) Uani 0.77(2) 1 d PDU A 1
F5 F -0.4672(6) 0.56444(17) -0.2554(6) 0.0314(8) Uani 0.77(2) 1 d PDU A 1
F6 F -0.3129(8) 0.58819(18) -0.0780(5) 0.0399(10) Uani 0.77(2) 1 d PDU A 1
F7 F -0.2430(6) 0.59710(11) -0.2734(4) 0.0375(7) Uani 0.77(2) 1 d PDU A 1
F8 F -0.2135(6) 0.54354(9) -0.1815(5) 0.0498(11) Uani 0.77(2) 1 d PDU A 1
B1' B -0.312(2) 0.5761(5) -0.1835(19) 0.025(4) Uani 0.23(2) 1 d PDU A 2
F5' F -0.452(2) 0.5709(6) -0.275(2) 0.042(4) Uani 0.23(2) 1 d PDU A 2
F6' F -0.350(3) 0.5974(6) -0.0883(19) 0.042(4) Uani 0.23(2) 1 d PDU A 2
F7' F -0.190(3) 0.5909(5) -0.243(2) 0.055(4) Uani 0.23(2) 1 d PDU A 2
F8' F -0.253(2) 0.5448(4) -0.140(2) 0.076(4) Uani 0.23(2) 1 d PDU A 2

loop_
_atom_site_aniso_label
_atom_site_aniso_U_11
_atom_site_aniso_U_22
_atom_site_aniso_U_33
_atom_site_aniso_U_23
_atom_site_aniso_U_13
_atom_site_aniso_U_12
Co1 0.01063(8) 0.01170(9) 0.01368(9) -0.00102(7) 0.00362(6) -0.00152(7)
F1 0.0311(5) 0.0262(5) 0.0265(5) -0.0050(4) 0.0016(4) -0.0115(4)
F2 0.0602(8) 0.0213(6) 0.0490(8) -0.0023(5) 0.0069(6) -0.0214(5)
F3 0.0501(7) 0.0300(6) 0.0274(6) 0.0084(5) -0.0019(5) 0.0012(5)
F4 0.0332(5) 0.0213(5) 0.0264(5) -0.0008(4) -0.0044(4) -0.0080(4)
N1 0.0157(5) 0.0139(6) 0.0156(6) -0.0012(5) 0.0049(4) -0.0039(4)
N2 0.0152(5) 0.0131(6) 0.0167(6) 0.0005(5) 0.0031(4) 0.0010(4)
N3 0.0374(8) 0.0176(7) 0.0319(8) 0.0030(6) 0.0129(7) -0.0006(6)
P1 0.01215(14) 0.01214(17) 0.01335(16) -0.00055(14) 0.00366(12) -0.00049(13)
P2 0.01182(14) 0.01086(17) 0.01363(16) -0.00033(13) 0.00336(12) -0.00120(12)
C1 0.0215(7) 0.0175(7) 0.0154(7) -0.0022(6) 0.0050(5) 0.0013(6)
C2 0.0299(8) 0.0322(10) 0.0226(8) -0.0044(7) 0.0129(7) 0.0008(7)
C3 0.0269(8) 0.0260(9) 0.0170(7) -0.0058(6) -0.0002(6) 0.0000(7)
C4 0.0342(9) 0.0166(8) 0.0217(8) -0.0052(6) 0.0046(7) 0.0017(6)
C5 0.0180(6) 0.0153(7) 0.0147(7) 0.0016(6) 0.0023(5) -0.0037(5)
C6 0.0189(6) 0.0169(7) 0.0182(7) -0.0021(6) 0.0066(5) -0.0037(5)
C7 0.0187(6) 0.0167(7) 0.0207(7) -0.0011(6) 0.0036(6) -0.0034(5)
C8 0.0151(6) 0.0154(7) 0.0247(8) 0.0035(6) 0.0058(5) -0.0023(5)
C9 0.0188(6) 0.0200(8) 0.0218(8) 0.0026(6) 0.0092(6) -0.0007(6)
C10 0.0182(6) 0.0158(7) 0.0174(7) -0.0001(6) 0.0056(5) -0.0011(5)
C11 0.0154(6) 0.0100(6) 0.0171(7) 0.0040(5) 0.0039(5) -0.0007(5)
C12 0.0141(6) 0.0135(7) 0.0178(7) 0.0014(5) 0.0046(5) -0.0003(5)
C13 0.0185(6) 0.0133(7) 0.0159(7) -0.0026(5) 0.0046(5) -0.0017(5)
C14 0.0210(7) 0.0167(7) 0.0226(8) -0.0040(6) 0.0068(6) 0.0018(6)
C15 0.0288(8) 0.0177(8) 0.0162(7) -0.0008(6) 0.0062(6) -0.0010(6)
C16 0.0239(7) 0.0171(7) 0.0213(8) -0.0051(6) 0.0042(6) -0.0059(6)
C17 0.0125(5) 0.0136(7) 0.0170(7) 0.0005(5) 0.0014(5) -0.0015(5)
C18 0.0241(7) 0.0187(8) 0.0223(8) 0.0005(6) 0.0022(6) -0.0013(6)
C19 0.0377(9) 0.0160(8) 0.0360(10) 0.0025(7) 0.0063(8) -0.0043(7)
C20 0.0414(10) 0.0198(9) 0.0347(10) 0.0110(8) 0.0089(8) 0.0029(7)
C21 0.0345(9) 0.0285(9) 0.0214(8) 0.0075(7) 0.0036(7) 0.0055(7)
C22 0.0247(7) 0.0193(8) 0.0203(8) 0.0011(6) 0.0016(6) 0.0025(6)
C23 0.0150(6) 0.0143(7) 0.0195(7) 0.0021(6) 0.0043(5) 0.0018(5)
C24 0.0129(5) 0.0165(7) 0.0172(7) 0.0013(5) 0.0050(5) 0.0013(5)
C25 0.0126(5) 0.0143(7) 0.0185(7) -0.0024(5) 0.0050(5) -0.0035(5)
C26 0.0136(6) 0.0186(7) 0.0169(7) -0.0033(6) 0.0031(5) -0.0034(5)
C27 0.0124(5) 0.0193(8) 0.0200(7) 0.0011(6) 0.0017(5) -0.0008(5)
C28 0.0111(5) 0.0160(7) 0.0214(7) 0.0002(6) 0.0043(5) -0.0001(5)
C29 0.0126(5) 0.0154(7) 0.0195(7) -0.0027(6) 0.0062(5) -0.0014(5)
C30 0.0177(6) 0.0143(7) 0.0197(7) -0.0022(6) 0.0078(5) -0.0016(5)
C31 0.0238(7) 0.0176(8) 0.0221(8) -0.0037(6) 0.0064(6) -0.0033(6)
C32 0.0348(9) 0.0164(8) 0.0334(10) -0.0037(7) 0.0109(7) -0.0067(7)
C33 0.0302(8) 0.0210(8) 0.0222(8) 0.0029(7) 0.0050(6) 0.0028(7)
C34 0.0243(7) 0.0157(7) 0.0224(8) -0.0036(6) 0.0058(6) -0.0030(6)
B1 0.0264(19) 0.033(2) 0.0149(16) -0.0055(15) 0.0014(13) 0.0017(16)
F5 0.0242(9) 0.0365(16) 0.0314(17) -0.0099(12) -0.0012(9) -0.0046(10)
F6 0.046(2) 0.050(2) 0.0247(10) -0.0148(13) 0.0113(12) -0.0216(15)
F7 0.0413(16) 0.0437(13) 0.0308(13) 0.0035(9) 0.0152(11) -0.0042(12)
F8 0.0501(17) 0.0501(13) 0.0427(18) 0.0046(12) -0.0103(11) 0.0227(11)
B1' 0.023(6) 0.028(6) 0.025(6) 0.004(5) 0.005(5) -0.014(5)
F5' 0.041(6) 0.050(9) 0.031(6) -0.018(5) -0.010(5) 0.026(5)
F6' 0.046(7) 0.058(9) 0.029(5) -0.025(6) 0.025(5) -0.029(5)
F7' 0.060(8) 0.056(7) 0.057(8) -0.015(5) 0.037(6) -0.024(6)
F8' 0.072(7) 0.080(6) 0.074(9) 0.029(6) 0.006(6) 0.041(5)

loop_
_atom_type_symbol
_atom_type_description
_atom_type_scat_dispersion_real
_atom_type_scat_dispersion_imag
_atom_type_scat_source
C C 0.0033 0.0016 'International Tables Vol C Tables 4.2.6.8 and 6.1.1.4'
H H 0.0000 0.0000 'International Tables Vol C Tables 4.2.6.8 and 6.1.1.4'
B B 0.0013 0.0007 'International Tables Vol C Tables 4.2.6.8 and 6.1.1.4'
N N 0.0061 0.0033 'International Tables Vol C Tables 4.2.6.8 and 6.1.1.4'
F F 0.0171 0.0103 'International Tables Vol C Tables 4.2.6.8 and 6.1.1.4'
P P 0.1023 0.0942 'International Tables Vol C Tables 4.2.6.8 and 6.1.1.4'
Co Co 0.3494 0.9721 'International Tables Vol C Tables 4.2.6.8 and 6.1.1.4'

loop_
_geom_angle_atom_site_label_1
_geom_angle_atom_site_label_2
_geom_angle_atom_site_label_3
_geom_angle
C29 Co1 C27 66.55(6)
C29 Co1 C28 39.93(6)
C27 Co1 C28 39.10(6)
C29 Co1 C26 66.24(6)
C27 Co1 C26 39.95(6)
C28 Co1 C26 66.16(6)
C29 Co1 C25 39.09(6)
C27 Co1 C25 66.09(6)
C28 Co1 C25 65.82(6)
C26 Co1 C25 39.12(6)
C29 Co1 P1 167.44(4)
C27 Co1 P1 100.92(4)
C28 Co1 P1 130.00(4)
C26 Co1 P1 103.92(4)
C25 Co1 P1 136.53(4)
C29 Co1 P2 101.21(4)
C27 Co1 P2 128.47(4)
C28 Co1 P2 98.81(4)
C26 Co1 P2 164.83(4)
C25 Co1 P2 134.33(4)
P1 Co1 P2 87.157(15)
C11 N1 C12 122.02(12)
C11 N1 C5 123.50(12)
C12 N1 C5 114.48(11)
C23 N2 C24 120.27(12)
C23 N2 C17 118.67(12)
C24 N2 C17 114.94(12)
C33 N3 C32 116.09(15)
C24 P1 C1 105.07(7)
C24 P1 C5 102.64(7)
C1 P1 C5 103.39(7)
C24 P1 Co1 109.36(5)
C1 P1 Co1 124.77(5)
C5 P1 Co1 109.40(5)
C13 P2 C12 105.12(7)
C13 P2 C17 105.08(7)
C12 P2 C17 103.91(6)
C13 P2 Co1 124.73(5)
C12 P2 Co1 104.42(5)
C17 P2 Co1 111.62(5)
C4 C1 C3 109.60(13)
C4 C1 C2 108.55(13)
C3 C1 C2 109.18(13)
C4 C1 P1 109.78(11)
C3 C1 P1 109.17(10)
C2 C1 P1 110.54(11)
C1 C2 H2A 109.5
C1 C2 H2B 109.5
H2A C2 H2B 109.5
C1 C2 H2C 109.5
H2A C2 H2C 109.5
H2B C2 H2C 109.5
C1 C3 H3A 109.5
C1 C3 H3B 109.5
H3A C3 H3B 109.5
C1 C3 H3C 109.5
H3A C3 H3C 109.5
H3B C3 H3C 109.5
C1 C4 H4A 109.5
C1 C4 H4B 109.5
H4A C4 H4B 109.5
C1 C4 H4C 109.5
H4A C4 H4C 109.5
H4B C4 H4C 109.5
N1 C5 P1 112.07(10)
N1 C5 H5A 108.8(12)
P1 C5 H5A 109.9(11)
N1 C5 H5B 110.5(11)
P1 C5 H5B 105.9(12)
H5A C5 H5B 109.7(16)
C7 C6 C11 121.15(14)
C7 C6 H6A 118.6(12)
C11 C6 H6A 120.3(12)
C8 C7 C6 120.88(14)
C8 C7 H7A 119.6
C6 C7 H7A 119.6
C9 C8 C7 118.66(14)
C9 C8 H8A 120.7
C7 C8 H8A 120.7
C8 C9 C10 121.40(14)
C8 C9 H9A 119.3
C10 C9 H9A 119.3
C9 C10 C11 120.59(14)
C9 C10 H10A 119.7
C11 C10 H10A 119.7
N1 C11 C10 122.02(13)
N1 C11 C6 120.68(13)
C10 C11 C6 117.30(13)
N1 C12 P2 111.02(10)
N1 C12 H12A 109.4
P2 C12 H12A 109.4
N1 C12 H12B 109.4
P2 C12 H12B 109.4
H12A C12 H12B 108.0
C15 C13 C14 110.73(12)
C15 C13 C16 109.62(13)
C14 C13 C16 108.09(12)
C15 C13 P2 109.52(10)
C14 C13 P2 110.32(10)
C16 C13 P2 108.52(10)
C13 C14 H14A 109.5
C13 C14 H14B 109.5
H14A C14 H14B 109.5
C13 C14 H14C 109.5
H14A C14 H14C 109.5
H14B C14 H14C 109.5
C13 C15 H15A 109.5
C13 C15 H15B 109.5
H15A C15 H15B 109.5
C13 C15 H15C 109.5
H15A C15 H15C 109.5
H15B C15 H15C 109.5
C13 C16 H16A 109.5
C13 C16 H16B 109.5
H16A C16 H16B 109.5
C13 C16 H16C 109.5
H16A C16 H16C 109.5
H16B C16 H16C 109.5
N2 C17 P2 113.49(9)
N2 C17 H17A 108.9
P2 C17 H17A 108.9
N2 C17 H17B 108.9
P2 C17 H17B 108.9
H17A C17 H17B 107.7
C19 C18 C23 120.72(16)
C19 C18 H18A 119.6
C23 C18 H18A 119.6
C20 C19 C18 120.45(17)
C20 C19 H19A 119.8
C18 C19 H19A 119.8
C21 C20 C19 119.03(17)
C21 C20 H20A 120.5
C19 C20 H20A 120.5
C22 C21 C20 121.19(17)
C22 C21 H21A 119.4
C20 C21 H21A 119.4
C21 C22 C23 120.26(16)
C21 C22 H22A 119.9
C23 C22 H22A 119.9
C18 C23 C22 118.33(14)
C18 C23 N2 122.27(14)
C22 C23 N2 119.28(14)
N2 C24 P1 116.38(9)
N2 C24 H24A 108.2
P1 C24 H24A 108.2
N2 C24 H24B 108.2
P1 C24 H24B 108.2
H24A C24 H24B 107.3
C29 C25 C26 107.55(13)
C29 C25 C30 125.78(13)
C26 C25 C30 126.54(13)
C29 C25 Co1 68.45(8)
C26 C25 Co1 68.80(8)
C30 C25 Co1 131.34(10)
C25 C26 C27 108.17(13)
C25 C26 Co1 72.08(8)
C27 C26 Co1 69.86(8)
C25 C26 H26A 125.9
C27 C26 H26A 125.9
Co1 C26 H26A 125.9
C28 C27 C26 107.73(13)
C28 C27 Co1 70.49(8)
C26 C27 Co1 70.20(8)
C28 C27 H27A 126.1
C26 C27 H27A 126.1
Co1 C27 H27A 126.1
C27 C28 C29 108.37(13)
C27 C28 Co1 70.42(8)
C29 C28 Co1 69.81(8)
C27 C28 H28A 125.8
C29 C28 H28A 125.8
Co1 C28 H28A 125.8
C25 C29 C28 108.05(13)
C25 C29 Co1 72.46(8)
C28 C29 Co1 70.26(8)
C25 C29 H29A 125.9
C28 C29 H29A 125.9
Co1 C29 H29A 125.9
C31 C30 C34 114.72(14)
C31 C30 C25 121.42(14)
C34 C30 C25 123.73(14)
F1 C31 C32 119.71(15)
F1 C31 C30 120.34(15)
C32 C31 C30 119.92(16)
N3 C32 F2 116.13(16)
N3 C32 C31 124.61(16)
F2 C32 C31 119.25(17)
N3 C33 F3 116.10(15)
N3 C33 C34 124.59(16)
F3 C33 C34 119.31(15)
F4 C34 C33 119.56(15)
F4 C34 C30 120.37(14)
C33 C34 C30 120.06(15)
F8 B1 F6 109.7(4)
F8 B1 F5 108.7(5)
F6 B1 F5 109.5(5)
F8 B1 F7 110.8(4)
F6 B1 F7 108.9(5)
F5 B1 F7 109.3(4)
F8' B1' F6' 113.2(14)
F8' B1' F5' 108.4(15)
F6' B1' F5' 109.4(15)
F8' B1' F7' 106.1(14)
F6' B1' F7' 111.1(15)
F5' B1' F7' 108.4(14)

loop_
_geom_bond_atom_site_label_1
_geom_bond_atom_site_label_2
_geom_bond_distance
Co1 C29 2.0953(13)
Co1 C27 2.1004(15)
Co1 C28 2.1013(14)
Co1 C26 2.1049(14)
Co1 C25 2.1482(14)
Co1 P1 2.2023(4)
Co1 P2 2.2081(4)
F1 C31 1.3388(19)
F2 C32 1.337(2)
F3 C33 1.343(2)
F4 C34 1.3354(18)
N1 C11 1.4013(18)
N1 C12 1.4440(18)
N1 C5 1.4428(19)
N2 C23 1.4065(19)
N2 C24 1.4426(19)
N2 C17 1.4507(19)
N3 C33 1.307(2)
N3 C32 1.309(2)
P1 C24 1.8675(14)
P1 C1 1.8723(15)
P1 C5 1.8713(16)
P2 C13 1.8646(15)
P2 C12 1.8682(15)
P2 C17 1.8738(14)
C1 C4 1.531(2)
C1 C3 1.532(2)
C1 C2 1.538(2)
C2 H2A 0.9800
C2 H2B 0.9800
C2 H2C 0.9800
C3 H3A 0.9800
C3 H3B 0.9800
C3 H3C 0.9800
C4 H4A 0.9800
C4 H4B 0.9800
C4 H4C 0.9800
C5 H5A 0.946(19)
C5 H5B 0.961(19)
C6 C7 1.387(2)
C6 C11 1.404(2)
C6 H6A 0.95(2)
C7 C8 1.385(2)
C7 H7A 0.9500
C8 C9 1.377(2)
C8 H8A 0.9500
C9 C10 1.392(2)
C9 H9A 0.9500
C10 C11 1.404(2)
C10 H10A 0.9500
C12 H12A 0.9900
C12 H12B 0.9900
C13 C15 1.531(2)
C13 C14 1.534(2)
C13 C16 1.537(2)
C14 H14A 0.9800
C14 H14B 0.9800
C14 H14C 0.9800
C15 H15A 0.9800
C15 H15B 0.9800
C15 H15C 0.9800
C16 H16A 0.9800
C16 H16B 0.9800
C16 H16C 0.9800
C17 H17A 0.9900
C17 H17B 0.9900
C18 C19 1.391(2)
C18 C23 1.392(2)
C18 H18A 0.9500
C19 C20 1.383(3)
C19 H19A 0.9500
C20 C21 1.382(3)
C20 H20A 0.9500
C21 C22 1.380(2)
C21 H21A 0.9500
C22 C23 1.402(2)
C22 H22A 0.9500
C24 H24A 0.9900
C24 H24B 0.9900
C25 C29 1.421(2)
C25 C26 1.425(2)
C25 C30 1.467(2)
C26 C27 1.437(2)
C26 H26A 1.0000
C27 C28 1.406(2)
C27 H27A 1.0000
C28 C29 1.433(2)
C28 H28A 1.0000
C29 H29A 1.0000
C30 C31 1.393(2)
C30 C34 1.393(2)
C31 C32 1.377(2)
C33 C34 1.376(2)
B1 F8 1.378(5)
B1 F6 1.393(5)
B1 F5 1.389(5)
B1 F7 1.390(6)
B1' F8' 1.355(14)
B1' F6' 1.377(15)
B1' F5' 1.386(14)
B1' F7' 1.392(14)
